data_4077282
loop_
_publ_author_name
'Zi, Guofu'
'Yang, Qingchuan'
'Mak, Thomas C. W.'
'Xie, Zuowei'

_publ_section_title
;
 Tetramethylcyclopentadienyl vs Cyclopentadienyl Substituents. Synthesis
 and Structural Characterization of Organolanthanide Compounds Derived
 from the Versatile Ligand Me2Si(C5Me4H)(C2B10H11)
;
_journal_issue 11
_journal_name_full Organometallics
_journal_page_first 2359
_journal_paper_doi 10.1021/om010031i
_journal_volume 20
_journal_year 2001
_chemical_formula_sum 'C25 H58 B10 Cl2 Li O6 Si Yb'
_chemical_formula_weight 841.78
_chemical_name_systematic
; 
 ? 
;
_space_group_IT_number 14
_symmetry_cell_setting monoclinic
_symmetry_space_group_name_Hall '-P 2ybc'
_symmetry_space_group_name_H-M 'P 1 21/c 1'
_atom_sites_solution_hydrogens geom
_atom_sites_solution_primary direct
_atom_sites_solution_secondary difmap
_audit_creation_method SHELXL-97
_cell_angle_alpha 90.00
_cell_angle_beta 102.540(4)
_cell_angle_gamma 90.00
_cell_formula_units_Z 4
_cell_length_a 16.4780(11)
_cell_length_b 15.1470(12)
_cell_length_c 16.9650(11)
_cell_measurement_temperature 294(2)
_cell_volume 4133.3(5)
_computing_cell_refinement 'BIOTEX Rigaku'
_computing_data_collection 'RAXIS Rigaku'
_computing_data_reduction 'BIOTEX Rigaku'
_computing_molecular_graphics 'Siemens SHELXTL'
_computing_publication_material 'Siemens SHELXTL'
_computing_structure_refinement 'SHELXL-97 (Sheldrick, 1997)'
_computing_structure_solution 'SHELXS-97 (Sheldrick, 1990)'
_diffrn_ambient_temperature 294(2)
_diffrn_measured_fraction_theta_full 0.882
_diffrn_measured_fraction_theta_max 0.882
_diffrn_measurement_device_type 'IP Rigaku'
_diffrn_measurement_method IP
_diffrn_radiation_monochromator graphite
_diffrn_radiation_source 'rotation anode'
_diffrn_radiation_type MoK\a
_diffrn_radiation_wavelength 0.71073
_diffrn_reflns_av_R_equivalents 0.0000
_diffrn_reflns_av_sigmaI/netI 0.0821
_diffrn_reflns_limit_h_max 18
_diffrn_reflns_limit_h_min 0
_diffrn_reflns_limit_k_max 17
_diffrn_reflns_limit_k_min 0
_diffrn_reflns_limit_l_max 18
_diffrn_reflns_limit_l_min -19
_diffrn_reflns_number 5729
_diffrn_reflns_theta_full 25.00
_diffrn_reflns_theta_max 25.00
_diffrn_reflns_theta_min 1.85
_exptl_absorpt_coefficient_mu 2.454
_exptl_absorpt_correction_T_max 1.241
_exptl_absorpt_correction_T_min 0.785
_exptl_absorpt_correction_type abscor
_exptl_crystal_colour red
_exptl_crystal_density_diffrn 1.353
_exptl_crystal_density_meas ?
_exptl_crystal_density_method 'not measured'
_exptl_crystal_description prism
_exptl_crystal_F_000 1708
_exptl_crystal_size_max 0.50
_exptl_crystal_size_mid 0.40
_exptl_crystal_size_min 0.25
_refine_diff_density_max 0.700
_refine_diff_density_min -0.908
_refine_diff_density_rms 0.093
_refine_ls_extinction_coef 0.00427(11)
_refine_ls_extinction_expression Fc^*^=kFc[1+0.001xFc^2^\l^3^/sin(2\q)]^-1/4^
_refine_ls_extinction_method SHELXL
_refine_ls_goodness_of_fit_ref 1.129
_refine_ls_hydrogen_treatment constr
_refine_ls_matrix_type full
_refine_ls_number_parameters 415
_refine_ls_number_reflns 5729
_refine_ls_number_restraints 48
_refine_ls_restrained_S_all 1.148
_refine_ls_R_factor_all 0.0594
_refine_ls_R_factor_gt 0.0512
_refine_ls_shift/su_max 0.603
_refine_ls_shift/su_mean 0.033
_refine_ls_structure_factor_coef Fsqd
_refine_ls_weighting_details 'calc w=1/[\s^2^(Fo^2^)+(0.0532P)^2^+0.0000P] where P=(Fo^2^+2Fc^2^)/3'
_refine_ls_weighting_scheme calc
_refine_ls_wR_factor_gt 0.1396
_refine_ls_wR_factor_ref 0.1453
_reflns_number_gt 5220
_reflns_number_total 5729
_reflns_threshold_expression >2sigma(I)
_cod_data_source_file om010031i.cif
_cod_data_source_block compound_10
_cod_depositor_comments
;
The following automatic conversions were performed:
'_atom_site_symetry_multiplicity' tag replaced with
'_atom_site_symmetry_multiplicity'.

Automatic conversion script
Id: cif_correct_tags 1440 2010-10-19 06:21:57Z saulius 

The following automatic conversions were performed:

'_exptl_crystal_density_meas' value 'not measured' was changed to '?'
- the value is perceived as not measured.

Automatic conversion script
Id: cif_fix_values 3008 2015-01-20 13:52:24Z robertas 
;
_cod_original_sg_symbol_H-M P2(1)/c
_cod_database_code 4077282

loop_
_symmetry_equiv_pos_as_xyz
'x, y, z'
'-x, y+1/2, -z+1/2'
'-x, -y, -z'
'x, -y-1/2, z-1/2'

loop_
_atom_site_label
_atom_site_type_symbol
_atom_site_fract_x
_atom_site_fract_y
_atom_site_fract_z
_atom_site_U_iso_or_equiv
_atom_site_adp_type
_atom_site_occupancy
_atom_site_symmetry_multiplicity
_atom_site_calc_flag
_atom_site_refinement_flags
_atom_site_disorder_assembly
_atom_site_disorder_group
Yb1 Yb 0.904332(6) 0.079464(8) 0.025637(6) 0.06506(4) Uani 1 1 d . . .
Cl1 Cl 0.91991(5) 0.23766(6) -0.01498(6) 0.1102(3) Uani 1 1 d . . .
Cl2 Cl 1.07065(4) 0.07347(5) 0.03833(5) 0.0796(2) Uani 1 1 d . . .
Si1 Si 0.69717(5) 0.06202(7) 0.08767(5) 0.0833(3) Uani 1 1 d . . .
C1 C 0.67742(16) 0.06726(18) -0.02767(17) 0.0722(9) Uani 1 1 d . . .
C2 C 0.76371(15) 0.07170(17) -0.06709(16) 0.0712(9) Uani 1 1 d . . .
C3 C 0.81171(14) 0.06364(18) 0.12896(14) 0.0697(8) Uani 1 1 d . . .
C4 C 0.86449(14) -0.01231(19) 0.14205(13) 0.0687(8) Uani 1 1 d . . .
C5 C 0.94662(15) 0.0162(2) 0.17443(15) 0.0813(10) Uani 1 1 d . . .
C6 C 0.94646(17) 0.1095(2) 0.18205(16) 0.0836(10) Uani 1 1 d . . .
C7 C 0.86411(17) 0.1379(2) 0.15477(15) 0.0846(10) Uani 1 1 d . . .
C8 C 0.84118(17) -0.1080(2) 0.13100(18) 0.0889(10) Uani 1 1 d . . .
H8A H 0.7827 -0.1130 0.1081 0.133 Uiso 1 1 calc R . .
H8B H 0.8539 -0.1373 0.1824 0.133 Uiso 1 1 calc R . .
H8C H 0.8720 -0.1349 0.0954 0.133 Uiso 1 1 calc R . .
C9 C 1.02045(17) -0.0436(2) 0.20171(18) 0.1034(12) Uani 1 1 d . . .
H9A H 1.0040 -0.1037 0.1897 0.155 Uiso 1 1 calc R . .
H9B H 1.0410 -0.0371 0.2588 0.155 Uiso 1 1 calc R . .
H9C H 1.0634 -0.0280 0.1740 0.155 Uiso 1 1 calc R . .
C10 C 1.0214(2) 0.1656(3) 0.2197(2) 0.1257(16) Uani 1 1 d . . .
H10A H 1.0702 0.1291 0.2316 0.189 Uiso 1 1 calc R . .
H10B H 1.0126 0.1919 0.2686 0.189 Uiso 1 1 calc R . .
H10C H 1.0288 0.2112 0.1825 0.189 Uiso 1 1 calc R . .
C11 C 0.8363(2) 0.2342(2) 0.15923(19) 0.1145(14) Uani 1 1 d . . .
H11A H 0.7774 0.2384 0.1384 0.172 Uiso 1 1 calc R . .
H11B H 0.8648 0.2707 0.1277 0.172 Uiso 1 1 calc R . .
H11C H 0.8493 0.2536 0.2144 0.172 Uiso 1 1 calc R . .
C12 C 0.64824(17) -0.0398(3) 0.11633(19) 0.1186(13) Uani 1 1 d . . .
H12A H 0.5894 -0.0379 0.0944 0.178 Uiso 1 1 calc R . .
H12B H 0.6583 -0.0439 0.1741 0.178 Uiso 1 1 calc R . .
H12C H 0.6717 -0.0903 0.0953 0.178 Uiso 1 1 calc R . .
C13 C 0.64196(17) 0.1596(2) 0.12166(18) 0.1221(14) Uani 1 1 d . . .
H13A H 0.6662 0.2134 0.1075 0.183 Uiso 1 1 calc R . .
H13B H 0.6475 0.1572 0.1791 0.183 Uiso 1 1 calc R . .
H13C H 0.5841 0.1579 0.0956 0.183 Uiso 1 1 calc R . .
C21 C 0.17161(7) -0.0081(4) -0.60608(12) 0.362(5) Uani 1 1 d D . .
H21A H 0.1420 0.0469 -0.6142 0.543 Uiso 1 1 calc R . .
H21B H 0.1389 -0.0511 -0.5853 0.543 Uiso 1 1 calc R . .
H21C H 0.1820 -0.0284 -0.6566 0.543 Uiso 1 1 calc R . .
O1 O 0.24731(7) 0.00406(6) -0.55090(11) 0.1880(16) Uani 1 1 d D . .
C22 C 0.27866(6) -0.08211(7) -0.54710(12) 0.277(4) Uani 1 1 d D . .
H22A H 0.2842 -0.1012 -0.6002 0.333 Uiso 1 1 calc R . .
H22B H 0.2411 -0.1222 -0.5282 0.333 Uiso 1 1 calc R . .
C23 C 0.36426(8) -0.08229(10) -0.48822(6) 0.285(5) Uani 1 1 d D A .
H23A H 0.3785 -0.1425 -0.4713 0.342 Uiso 1 1 calc R . .
H23B H 0.4057 -0.0614 -0.5166 0.342 Uiso 1 1 calc R . .
O2 O 0.36786(6) -0.03009(8) -0.41947(4) 0.1636(15) Uani 1 1 d D . .
C24 C 0.44730(7) -0.0385(4) -0.36990(14) 0.248(4) Uiso 0.824(4) 1 d PD A 1
H24A H 0.4497 -0.0065 -0.3206 0.372 Uiso 0.824(4) 1 calc PR A 1
H24B H 0.4878 -0.0150 -0.3973 0.372 Uiso 0.824(4) 1 calc PR A 1
H24C H 0.4590 -0.0997 -0.3579 0.372 Uiso 0.824(4) 1 calc PR A 1
C24' C 0.34778(15) -0.07786(13) -0.35567(8) 0.128(9) Uiso 0.176(4) 1 d PD A 2
H24D H 0.3404 -0.0378 -0.3139 0.193 Uiso 0.176(4) 1 calc PR A 2
H24E H 0.3920 -0.1183 -0.3344 0.193 Uiso 0.176(4) 1 calc PR A 2
H24F H 0.2972 -0.1102 -0.3749 0.193 Uiso 0.176(4) 1 calc PR A 2
C31 C 0.2280(4) -0.0964(3) -0.3411(3) 0.207(3) Uani 1 1 d D A .
H31A H 0.2868 -0.1062 -0.3336 0.311 Uiso 1 1 calc R . .
H31B H 0.1988 -0.1373 -0.3805 0.311 Uiso 1 1 calc R . .
H31C H 0.2114 -0.1052 -0.2908 0.311 Uiso 1 1 calc R . .
O3 O 0.20936(16) -0.01112(19) -0.36772(16) 0.1539(12) Uani 1 1 d D . .
C32 C 0.1260(3) -0.0019(3) -0.3855(4) 0.244(4) Uani 1 1 d D A .
H32A H 0.1027 -0.0154 -0.3390 0.293 Uiso 1 1 calc R . .
H32B H 0.1005 -0.0399 -0.4300 0.293 Uiso 1 1 calc R . .
C33 C 0.1136(3) 0.1005(4) -0.4099(3) 0.379(5) Uani 1 1 d D . .
H33A H 0.0558 0.1095 -0.4364 0.455 Uiso 1 1 calc R A .
H33B H 0.1242 0.1352 -0.3606 0.455 Uiso 1 1 calc R . .
O4 O 0.16406(17) 0.1339(2) -0.4609(2) 0.2261(15) Uani 1 1 d D A .
C34 C 0.1735(7) 0.2241(4) -0.4371(6) 0.207(5) Uiso 0.50 1 d PD A 1
H34A H 0.1293 0.2582 -0.4692 0.310 Uiso 0.50 1 calc PR A 1
H34B H 0.2260 0.2456 -0.4451 0.310 Uiso 0.50 1 calc PR A 1
H34C H 0.1717 0.2292 -0.3812 0.310 Uiso 0.50 1 calc PR A 1
C34' C 0.1382(6) 0.2006(4) -0.5145(4) 0.156(3) Uiso 0.50 1 d PD A 2
H34D H 0.1738 0.2036 -0.5523 0.234 Uiso 0.50 1 calc PR A 2
H34E H 0.1405 0.2555 -0.4859 0.234 Uiso 0.50 1 calc PR A 2
H34F H 0.0821 0.1895 -0.5429 0.234 Uiso 0.50 1 calc PR A 2
C41 C 0.3092(4) 0.1965(6) -0.3156(4) 0.248(4) Uiso 0.671(6) 1 d PD A 1
H41A H 0.2741 0.1530 -0.2987 0.372 Uiso 0.671(6) 1 calc PR A 1
H41B H 0.2768 0.2475 -0.3358 0.372 Uiso 0.671(6) 1 calc PR A 1
H41C H 0.3525 0.2131 -0.2705 0.372 Uiso 0.671(6) 1 calc PR A 1
C41' C 0.3506(6) 0.1877(7) -0.2958(3) 0.109(3) Uiso 0.329(6) 1 d PD A 2
H41D H 0.3038 0.1651 -0.2769 0.163 Uiso 0.329(6) 1 calc PR A 2
H41E H 0.3508 0.2510 -0.2929 0.163 Uiso 0.329(6) 1 calc PR A 2
H41F H 0.4010 0.1650 -0.2628 0.163 Uiso 0.329(6) 1 calc PR A 2
O5 O 0.3447(3) 0.1610(2) -0.3768(2) 0.241(2) Uani 1 1 d D . .
C42 C 0.4010(4) 0.2178(4) -0.3958(3) 0.389(5) Uani 1 1 d D A .
H42A H 0.4563 0.2012 -0.3668 0.466 Uiso 1 1 calc R . .
H42B H 0.3897 0.2769 -0.3792 0.466 Uiso 1 1 calc R . .
C43 C 0.3978(3) 0.2172(4) -0.4879(3) 0.278(4) Uani 1 1 d D . .
H43A H 0.3869 0.2771 -0.5073 0.334 Uiso 1 1 calc R A .
H43B H 0.4529 0.2017 -0.4951 0.334 Uiso 1 1 calc R . .
O6 O 0.3433(3) 0.1644(3) -0.5362(2) 0.294(2) Uani 1 1 d D A .
C44 C 0.3363(5) 0.1525(6) -0.6162(3) 0.388(5) Uani 1 1 d D . .
H44A H 0.3015 0.1023 -0.6338 0.582 Uiso 1 1 calc R A .
H44B H 0.3904 0.1427 -0.6269 0.582 Uiso 1 1 calc R . .
H44C H 0.3121 0.2042 -0.6447 0.582 Uiso 1 1 calc R . .
B3 B 0.70130(19) 0.1627(2) -0.06907(19) 0.0799(11) Uani 1 1 d . . .
H3 H 0.7233 0.2222 -0.0336 0.096 Uiso 1 1 calc R . .
B4 B 0.5955(2) 0.1254(3) -0.0816(2) 0.0933(13) Uani 1 1 d . . .
H4 H 0.5489 0.1597 -0.0553 0.112 Uiso 1 1 calc R . .
B5 B 0.59860(19) 0.0095(3) -0.0879(2) 0.0925(14) Uani 1 1 d . . .
H5 H 0.5538 -0.0323 -0.0657 0.111 Uiso 1 1 calc R . .
B6 B 0.70494(17) -0.0218(3) -0.07734(19) 0.0795(12) Uani 1 1 d . . .
H6 H 0.7291 -0.0839 -0.0476 0.095 Uiso 1 1 calc R . .
B7 B 0.7386(2) 0.1350(3) -0.1536(2) 0.0962(14) Uani 1 1 d . . .
H7 H 0.7845 0.1761 -0.1750 0.115 Uiso 1 1 calc R . .
B8 B 0.7416(2) 0.0196(3) -0.15840(19) 0.0855(13) Uani 1 1 d . . .
H8 H 0.7893 -0.0152 -0.1830 0.103 Uiso 1 1 calc R . .
B9 B 0.6369(2) -0.0191(3) -0.1740(2) 0.1022(15) Uani 1 1 d . . .
H9 H 0.6163 -0.0792 -0.2091 0.123 Uiso 1 1 calc R . .
B10 B 0.5703(2) 0.0730(3) -0.1759(2) 0.1072(19) Uani 1 1 d . . .
H10 H 0.5060 0.0734 -0.2117 0.129 Uiso 1 1 calc R . .
B11 B 0.6344(2) 0.1692(3) -0.1663(2) 0.1075(16) Uani 1 1 d . . .
H11 H 0.6125 0.2320 -0.1959 0.129 Uiso 1 1 calc R . .
B12 B 0.6579(3) 0.0794(3) -0.2202(2) 0.1060(19) Uani 1 1 d . . .
H12 H 0.6504 0.0834 -0.2861 0.127 Uiso 1 1 calc R . .
Li1 Li 0.2715(5) 0.0667(5) -0.4451(5) 0.135(3) Uani 1 1 d . A .

loop_
_atom_site_aniso_label
_atom_site_aniso_U_11
_atom_site_aniso_U_22
_atom_site_aniso_U_33
_atom_site_aniso_U_23
_atom_site_aniso_U_13
_atom_site_aniso_U_12
Yb1 0.05834(6) 0.06970(9) 0.06807(7) -0.00013(5) 0.01574(6) -0.00225(5)
Cl1 0.0918(5) 0.0864(6) 0.1470(7) 0.0274(5) 0.0146(5) -0.0114(5)
Cl2 0.0615(3) 0.0775(5) 0.1005(5) -0.0173(3) 0.0192(3) -0.0073(3)
Si1 0.0674(4) 0.1093(7) 0.0769(4) 0.0112(4) 0.0237(3) 0.0145(4)
C1 0.0638(13) 0.079(2) 0.0767(15) 0.0046(13) 0.0212(11) 0.0029(12)
C2 0.0515(12) 0.087(2) 0.0777(15) -0.0044(13) 0.0185(11) -0.0086(12)
C3 0.0643(12) 0.091(2) 0.0608(12) 0.0075(12) 0.0282(10) 0.0054(12)
C4 0.0615(12) 0.0800(18) 0.0676(13) 0.0097(13) 0.0205(10) 0.0052(13)
C5 0.0688(14) 0.096(2) 0.0791(15) 0.0168(16) 0.0158(12) 0.0123(15)
C6 0.0847(17) 0.092(2) 0.0720(15) -0.0029(16) 0.0133(13) -0.0065(17)
C7 0.0928(16) 0.091(2) 0.0724(14) -0.0141(15) 0.0224(13) 0.0017(17)
C8 0.0810(16) 0.089(2) 0.0974(19) 0.0225(17) 0.0199(14) 0.0085(17)
C9 0.0774(17) 0.141(3) 0.0864(18) 0.032(2) 0.0053(15) 0.012(2)
C10 0.117(2) 0.143(3) 0.115(2) -0.030(2) 0.0202(19) -0.035(2)
C11 0.140(3) 0.086(2) 0.120(2) -0.022(2) 0.033(2) 0.006(2)
C12 0.0815(16) 0.164(3) 0.112(2) 0.049(2) 0.0238(14) -0.029(2)
C13 0.0988(17) 0.178(4) 0.0958(18) -0.002(2) 0.0357(14) 0.053(2)
C21 0.235(7) 0.547(14) 0.222(6) -0.036(11) -0.129(5) 0.027(10)
O1 0.204(3) 0.211(3) 0.140(2) -0.046(3) 0.0194(19) -0.013(3)
C22 0.350(9) 0.255(6) 0.242(5) -0.169(4) 0.095(5) -0.111(5)
C23 0.292(8) 0.150(6) 0.355(10) -0.049(5) -0.059(7) -0.040(5)
O2 0.156(2) 0.134(3) 0.178(3) -0.016(2) -0.012(2) -0.003(2)
C31 0.377(8) 0.133(4) 0.119(3) 0.038(3) 0.069(4) 0.014(4)
O3 0.158(2) 0.140(2) 0.163(2) 0.041(2) 0.0333(17) 0.005(2)
C32 0.212(6) 0.177(6) 0.324(7) 0.014(6) 0.019(5) 0.002(5)
C33 0.228(4) 0.599(14) 0.364(8) 0.029(7) 0.179(4) 0.158(6)
O4 0.1841(17) 0.181(3) 0.360(3) 0.074(3) 0.1612(17) 0.078(2)
O5 0.357(5) 0.157(3) 0.193(3) -0.017(3) 0.021(3) -0.054(4)
C42 0.442(8) 0.273(6) 0.465(12) -0.008(8) 0.132(8) -0.240(5)
C43 0.240(5) 0.224(7) 0.421(8) 0.074(5) 0.179(5) -0.006(4)
O6 0.408(4) 0.198(4) 0.346(4) -0.073(3) 0.232(3) -0.127(3)
C44 0.587(11) 0.445(12) 0.185(4) 0.079(6) 0.199(5) 0.196(9)
B3 0.0804(18) 0.080(2) 0.0797(18) 0.0187(17) 0.0176(15) 0.0073(17)
B4 0.087(2) 0.105(3) 0.088(2) 0.005(2) 0.0180(17) 0.019(2)
B5 0.0585(15) 0.133(3) 0.087(2) 0.010(2) 0.0168(15) -0.011(2)
B6 0.0635(16) 0.088(3) 0.0876(19) -0.0052(19) 0.0180(14) -0.0006(17)
B7 0.108(2) 0.106(3) 0.0736(18) 0.019(2) 0.0183(17) -0.011(2)
B8 0.0658(17) 0.118(3) 0.0688(18) -0.011(2) 0.0048(15) 0.004(2)
B9 0.0596(18) 0.142(4) 0.096(2) -0.031(3) -0.0034(17) -0.004(2)
B10 0.069(2) 0.159(5) 0.088(2) 0.009(2) 0.0033(19) -0.002(2)
B11 0.091(2) 0.142(4) 0.083(2) 0.041(2) 0.0030(19) 0.016(3)
B12 0.085(2) 0.161(5) 0.063(2) 0.006(2) -0.0050(19) -0.004(2)
Li1 0.149(5) 0.108(5) 0.146(5) -0.027(4) 0.031(4) 0.008(4)

loop_
_atom_type_symbol
_atom_type_description
_atom_type_scat_dispersion_real
_atom_type_scat_dispersion_imag
_atom_type_scat_source
C C 0.0033 0.0016 'International Tables Vol C Tables 4.2.6.8 and 6.1.1.4'
H H 0.0000 0.0000 'International Tables Vol C Tables 4.2.6.8 and 6.1.1.4'
Li Li -0.0003 0.0001 'International Tables Vol C Tables 4.2.6.8 and 6.1.1.4'
B B 0.0013 0.0007 'International Tables Vol C Tables 4.2.6.8 and 6.1.1.4'
O O 0.0106 0.0060 'International Tables Vol C Tables 4.2.6.8 and 6.1.1.4'
Si Si 0.0817 0.0704 'International Tables Vol C Tables 4.2.6.8 and 6.1.1.4'
Cl Cl 0.1484 0.1585 'International Tables Vol C Tables 4.2.6.8 and 6.1.1.4'
Yb Yb -0.3850 5.5486 'International Tables Vol C Tables 4.2.6.8 and 6.1.1.4'

loop_
_geom_angle_atom_site_label_1
_geom_angle_atom_site_label_2
_geom_angle_atom_site_label_3
_geom_angle
_geom_angle_site_symmetry_1
_geom_angle_site_symmetry_3
C2 Yb1 Cl1 90.47(6) . .
C2 Yb1 C3 79.56(8) . .
Cl1 Yb1 C3 112.66(6) . .
C2 Yb1 C7 100.15(9) . .
Cl1 Yb1 C7 88.08(7) . .
C3 Yb1 C7 32.16(9) . .
C2 Yb1 C4 95.72(8) . .
Cl1 Yb1 C4 140.29(7) . .
C3 Yb1 C4 32.00(8) . .
C7 Yb1 C4 52.21(9) . .
C2 Yb1 Cl2 84.61(6) . 3_755
Cl1 Yb1 Cl2 133.65(3) . 3_755
C3 Yb1 Cl2 111.63(6) . 3_755
C7 Yb1 Cl2 138.18(7) . 3_755
C4 Yb1 Cl2 86.04(6) . 3_755
C2 Yb1 C6 130.29(9) . .
Cl1 Yb1 C6 95.21(8) . .
C3 Yb1 C6 52.78(8) . .
C7 Yb1 C6 31.20(9) . .
C4 Yb1 C6 52.03(9) . .
Cl2 Yb1 C6 122.54(7) 3_755 .
C2 Yb1 C5 126.70(8) . .
Cl1 Yb1 C5 125.67(7) . .
C3 Yb1 C5 52.35(7) . .
C7 Yb1 C5 51.50(9) . .
C4 Yb1 C5 31.15(7) . .
Cl2 Yb1 C5 92.41(7) 3_755 .
C6 Yb1 C5 31.20(10) . .
C2 Yb1 Cl2 146.30(7) . .
Cl1 Yb1 Cl2 83.81(2) . .
C3 Yb1 Cl2 133.12(5) . .
C7 Yb1 Cl2 112.76(6) . .
C4 Yb1 Cl2 109.79(5) . .
Cl2 Yb1 Cl2 75.88(2) 3_755 .
C6 Yb1 Cl2 83.37(7) . .
C5 Yb1 Cl2 81.92(6) . .
C2 Yb1 Yb1 118.43(6) . 3_755
Cl1 Yb1 Yb1 111.23(2) . 3_755
C3 Yb1 Yb1 132.05(6) . 3_755
C7 Yb1 Yb1 135.60(6) . 3_755
C4 Yb1 Yb1 100.05(6) . 3_755
Cl2 Yb1 Yb1 38.571(15) 3_755 3_755
C6 Yb1 Yb1 105.19(7) . 3_755
C5 Yb1 Yb1 86.33(6) . 3_755
Cl2 Yb1 Yb1 37.311(15) . 3_755
Yb1 Cl2 Yb1 104.12(2) 3_755 .
C12 Si1 C3 112.01(13) . .
C12 Si1 C13 107.77(16) . .
C3 Si1 C13 112.95(13) . .
C12 Si1 C1 108.40(13) . .
C3 Si1 C1 108.47(12) . .
C13 Si1 C1 107.04(13) . .
B3 C1 B4 64.1(2) . .
B3 C1 B5 113.8(2) . .
B4 C1 B5 62.1(2) . .
B3 C1 B6 111.1(2) . .
B4 C1 B6 114.1(2) . .
B5 C1 B6 63.15(19) . .
B3 C1 C2 60.82(17) . .
B4 C1 C2 113.7(2) . .
B5 C1 C2 112.2(2) . .
B6 C1 C2 60.08(17) . .
B3 C1 Si1 117.19(18) . .
B4 C1 Si1 120.7(2) . .
B5 C1 Si1 121.9(2) . .
B6 C1 Si1 117.93(18) . .
C2 C1 Si1 115.65(16) . .
B6 C2 B8 61.21(19) . .
B6 C2 C1 60.09(17) . .
B8 C2 C1 107.91(19) . .
B6 C2 B3 109.9(2) . .
B8 C2 B3 110.2(2) . .
C1 C2 B3 59.34(17) . .
B6 C2 B7 110.4(2) . .
B8 C2 B7 61.3(2) . .
C1 C2 B7 106.8(2) . .
B3 C2 B7 60.34(19) . .
B6 C2 Yb1 122.08(16) . .
B8 C2 Yb1 125.29(17) . .
C1 C2 Yb1 119.59(16) . .
B3 C2 Yb1 116.32(16) . .
B7 C2 Yb1 121.76(18) . .
C7 C3 C4 106.2(2) . .
C7 C3 Si1 128.4(2) . .
C4 C3 Si1 125.41(19) . .
C7 C3 Yb1 74.14(15) . .
C4 C3 Yb1 75.52(14) . .
Si1 C3 Yb1 116.54(11) . .
C5 C4 C3 108.3(2) . .
C5 C4 C8 122.7(2) . .
C3 C4 C8 128.8(2) . .
C5 C4 Yb1 75.81(15) . .
C3 C4 Yb1 72.47(15) . .
C8 C4 Yb1 121.26(17) . .
C4 C5 C6 108.6(2) . .
C4 C5 C9 125.3(3) . .
C6 C5 C9 126.0(2) . .
C4 C5 Yb1 73.04(14) . .
C6 C5 Yb1 73.79(16) . .
C9 C5 Yb1 122.56(19) . .
C7 C6 C5 107.2(3) . .
C7 C6 C10 127.4(3) . .
C5 C6 C10 125.2(3) . .
C7 C6 Yb1 72.29(15) . .
C5 C6 Yb1 75.01(15) . .
C10 C6 Yb1 122.1(2) . .
C6 C7 C3 109.8(3) . .
C6 C7 C11 123.5(3) . .
C3 C7 C11 126.6(2) . .
C6 C7 Yb1 76.51(17) . .
C3 C7 Yb1 73.69(15) . .
C11 C7 Yb1 120.1(2) . .
C21 O1 C22 100.0(2) . .
C21 O1 Li1 129.8(3) . .
C22 O1 Li1 113.8(2) . .
O1 C22 C23 107.94(10) . .
O2 C23 C22 113.97(11) . .
C24' O2 C24 80.55(19) . .
C24' O2 C23 112.20(12) . .
C24 O2 C23 108.3(2) . .
C24' O2 Li1 102.8(3) . .
C24 O2 Li1 137.9(3) . .
C23 O2 Li1 108.8(2) . .
C32 O3 C31 108.2(4) . .
C32 O3 Li1 113.5(4) . .
C31 O3 Li1 127.1(4) . .
O3 C32 C33 102.9(4) . .
O4 C33 C32 116.3(4) . .
C34' O4 C33 122.1(5) . .
C34' O4 C34 58.5(5) . .
C33 O4 C34 102.2(5) . .
C34' O4 Li1 127.1(5) . .
C33 O4 Li1 110.7(4) . .
C34 O4 Li1 114.2(5) . .
C41' O5 C42 98.3(5) . .
C41' O5 C41 28.9(5) . .
C42 O5 C41 110.5(5) . .
C41' O5 Li1 130.8(5) . .
C42 O5 Li1 130.9(4) . .
C41 O5 Li1 113.2(5) . .
O5 C42 C43 111.1(4) . .
O6 C43 C42 119.4(5) . .
C43 O6 C44 126.4(5) . .
C43 O6 Li1 107.9(3) . .
C44 O6 Li1 124.8(5) . .
C1 B3 C2 59.84(18) . .
C1 B3 B7 107.1(3) . .
C2 B3 B7 60.2(2) . .
C1 B3 B11 106.2(2) . .
C2 B3 B11 108.1(3) . .
B7 B3 B11 60.3(2) . .
C1 B3 B4 58.27(19) . .
C2 B3 B4 108.1(3) . .
B7 B3 B4 109.5(2) . .
B11 B3 B4 61.2(2) . .
C1 B4 B10 105.1(3) . .
C1 B4 B5 59.14(19) . .
B10 B4 B5 59.9(2) . .
C1 B4 B3 57.61(18) . .
B10 B4 B3 106.4(3) . .
B5 B4 B3 106.3(3) . .
C1 B4 B11 103.8(3) . .
B10 B4 B11 59.9(2) . .
B5 B4 B11 107.2(3) . .
B3 B4 B11 58.78(19) . .
C1 B5 B10 104.8(3) . .
C1 B5 B4 58.8(2) . .
B10 B5 B4 59.9(2) . .
C1 B5 B9 105.0(2) . .
B10 B5 B9 60.5(2) . .
B4 B5 B9 108.4(3) . .
C1 B5 B6 58.27(18) . .
B10 B5 B6 107.8(3) . .
B4 B5 B6 107.4(3) . .
B9 B5 B6 59.92(18) . .
C2 B6 C1 59.83(19) . .
C2 B6 B8 59.5(2) . .
C1 B6 B8 106.4(3) . .
C2 B6 B9 107.8(3) . .
C1 B6 B9 104.9(2) . .
B8 B6 B9 61.19(19) . .
C2 B6 B5 108.2(3) . .
C1 B6 B5 58.58(19) . .
B8 B6 B5 109.1(2) . .
B9 B6 B5 59.49(18) . .
C2 B7 B3 59.51(18) . .
C2 B7 B8 58.74(19) . .
B3 B7 B8 107.4(3) . .
C2 B7 B12 106.7(3) . .
B3 B7 B12 107.1(3) . .
B8 B7 B12 61.2(2) . .
C2 B7 B11 108.4(3) . .
B3 B7 B11 61.2(2) . .
B8 B7 B11 109.0(3) . .
B12 B7 B11 58.8(2) . .
C2 B8 B6 59.32(18) . .
C2 B8 B7 59.93(19) . .
B6 B8 B7 107.8(3) . .
C2 B8 B12 106.5(3) . .
B6 B8 B12 106.9(2) . .
B7 B8 B12 59.7(2) . .
C2 B8 B9 107.2(2) . .
B6 B8 B9 60.49(19) . .
B7 B8 B9 107.3(3) . .
B12 B8 B9 58.8(2) . .
B12 B9 B10 60.2(3) . .
B12 B9 B6 106.6(3) . .
B10 B9 B6 107.4(3) . .
B12 B9 B5 107.5(3) . .
B10 B9 B5 59.3(2) . .
B6 B9 B5 60.59(18) . .
B12 B9 B8 60.6(2) . .
B10 B9 B8 108.6(3) . .
B6 B9 B8 58.32(18) . .
B5 B9 B8 107.7(2) . .
B5 B10 B4 60.3(2) . .
B5 B10 B9 60.2(2) . .
B4 B10 B9 108.5(3) . .
B5 B10 B12 107.5(3) . .
B4 B10 B12 108.0(3) . .
B9 B10 B12 59.4(2) . .
B5 B10 B11 109.1(3) . .
B4 B10 B11 61.9(2) . .
B9 B10 B11 106.8(3) . .
B12 B10 B11 58.2(2) . .
B12 B11 B7 60.6(2) . .
B12 B11 B10 60.4(3) . .
B7 B11 B10 108.2(3) . .
B12 B11 B3 106.4(3) . .
B7 B11 B3 58.53(19) . .
B10 B11 B3 106.0(3) . .
B12 B11 B4 106.7(3) . .
B7 B11 B4 107.3(3) . .
B10 B11 B4 58.1(2) . .
B3 B11 B4 60.05(19) . .
B11 B12 B9 110.2(3) . .
B11 B12 B7 60.6(2) . .
B9 B12 B7 108.4(3) . .
B11 B12 B10 61.4(2) . .
B9 B12 B10 60.4(2) . .
B7 B12 B10 109.0(3) . .
B11 B12 B8 108.8(3) . .
B9 B12 B8 60.6(2) . .
B7 B12 B8 59.1(2) . .
B10 B12 B8 108.7(3) . .
O4 Li1 O1 97.1(3) . .
O4 Li1 O5 96.6(3) . .
O1 Li1 O5 144.7(5) . .
O4 Li1 O2 165.9(5) . .
O1 Li1 O2 81.4(3) . .
O5 Li1 O2 92.4(3) . .
O4 Li1 O3 80.7(3) . .
O1 Li1 O3 104.9(3) . .
O5 Li1 O3 109.3(4) . .
O2 Li1 O3 86.1(3) . .
O4 Li1 O6 97.7(3) . .
O1 Li1 O6 76.3(3) . .
O5 Li1 O6 69.7(3) . .
O2 Li1 O6 95.6(3) . .
O3 Li1 O6 178.1(4) . .

loop_
_geom_bond_atom_site_label_1
_geom_bond_atom_site_label_2
_geom_bond_distance
_geom_bond_site_symmetry_2
Yb1 C2 2.505(2) .
Yb1 Cl1 2.5218(9) .
Yb1 C3 2.573(3) .
Yb1 C7 2.579(3) .
Yb1 C4 2.613(3) .
Yb1 Cl2 2.6283(8) 3_755
Yb1 C6 2.633(3) .
Yb1 C5 2.648(3) .
Yb1 Cl2 2.7035(7) .
Yb1 Yb1 4.2051(3) 3_755
Cl2 Yb1 2.6283(8) 3_755
Si1 C12 1.853(4) .
Si1 C3 1.865(2) .
Si1 C13 1.891(4) .
Si1 C1 1.914(3) .
C1 B3 1.690(5) .
C1 B4 1.702(4) .
C1 B5 1.709(4) .
C1 B6 1.703(5) .
C1 C2 1.699(4) .
C2 B6 1.703(4) .
C2 B8 1.706(4) .
C2 B3 1.715(4) .
C2 B7 1.727(4) .
C3 C7 1.427(4) .
C3 C4 1.430(4) .
C4 C5 1.413(3) .
C4 C8 1.501(4) .
C5 C6 1.420(5) .
C5 C9 1.506(4) .
C6 C7 1.402(4) .
C6 C10 1.521(4) .
C7 C11 1.536(4) .
C21 O1 1.3997(15) .
O1 C22 1.4000(12) .
O1 Li1 1.992(8) .
C22 C23 1.5413(13) .
C23 O2 1.3996(13) .
O2 C24' 1.4000(15) .
O2 C24 1.3995(14) .
O2 Li1 2.136(8) .
C31 O3 1.381(5) .
O3 C32 1.348(5) .
O3 Li1 2.178(9) .
C32 C33 1.607(7) .
C33 O4 1.418(6) .
O4 C34' 1.363(7) .
O4 C34 1.423(7) .
O4 Li1 2.008(9) .
C41 O5 1.405(7) .
C41' O5 1.415(7) .
O5 C42 1.355(7) .
O5 Li1 2.057(8) .
C42 C43 1.551(6) .
C43 O6 1.341(6) .
O6 C44 1.348(5) .
O6 Li1 2.602(10) .
B3 B7 1.730(5) .
B3 B11 1.777(4) .
B3 B4 1.801(5) .
B4 B10 1.752(6) .
B4 B5 1.759(6) .
B4 B11 1.821(6) .
B5 B10 1.752(5) .
B5 B9 1.767(5) .
B5 B6 1.786(4) .
B6 B8 1.735(5) .
B6 B9 1.775(4) .
B7 B8 1.751(6) .
B7 B12 1.761(5) .
B7 B11 1.761(6) .
B8 B12 1.787(5) .
B8 B9 1.787(5) .
B9 B12 1.754(6) .
B9 B10 1.772(6) .
B10 B12 1.768(6) .
B10 B11 1.785(6) .
B11 B12 1.729(6) .
